data_4134061
loop_
_publ_author_name
'Palumbo, Chad T.'
'Scopelliti, Rosario'
'Zivkovic, Ivica'
'Mazzanti, Marinella'

_publ_section_title
;
 C-H Bond Activation by an Isolated Dinuclear U(III)/U(IV) Nitride.
;
_journal_name_full 'Journal of the American Chemical Society'
_journal_paper_doi 10.1021/jacs.9b12804
_journal_year 2020
_chemical_formula_moiety 'C32 H88 N5 O2 Si8 U2'
_chemical_formula_sum 'C32 H88 N5 O2 Si8 U2'
_chemical_formula_weight 1275.85
_space_group_crystal_system triclinic
_space_group_IT_number 2
_space_group_name_Hall '-P 1'
_space_group_name_H-M_alt 'P -1'
_atom_sites_solution_hydrogens geom
_atom_sites_solution_primary dual
_atom_sites_solution_secondary difmap
_audit_creation_date 2019-03-20
_audit_creation_method
;
Olex2 1.2
(compiled 2018.05.29 svn.r3508 for OlexSys, GUI svn.r5506)
;
_cell_angle_alpha 115.042(4)
_cell_angle_beta 97.311(4)
_cell_angle_gamma 99.560(4)
_cell_formula_units_Z 1
_cell_length_a 11.1841(5)
_cell_length_b 11.6216(6)
_cell_length_c 11.9725(4)
_cell_measurement_reflns_used 4403
_cell_measurement_temperature 140.00(10)
_cell_measurement_theta_max 72.6840
_cell_measurement_theta_min 4.0690
_cell_volume 1355.87(12)
_computing_cell_refinement 'CrysAlisPro 1.171.40.20a (Rigaku OD, 2018)'
_computing_data_collection 'CrysAlisPro 1.171.40.20a (Rigaku OD, 2018)'
_computing_data_reduction 'CrysAlisPro 1.171.40.20a (Rigaku OD, 2018)'
_computing_molecular_graphics 'Olex2 (Dolomanov et al., 2009)'
_computing_publication_material 'Olex2 (Dolomanov et al., 2009)'
_computing_structure_refinement 'ShelXL (Sheldrick, 2015)'
_computing_structure_solution 'ShelXT (Sheldrick, 2015)'
_diffrn_ambient_environment N~2~
_diffrn_ambient_temperature 140.00(10)
_diffrn_detector 'CCD plate'
_diffrn_detector_area_resol_mean 10.2665
_diffrn_detector_type Atlas
_diffrn_measured_fraction_theta_full 0.997
_diffrn_measured_fraction_theta_max 0.966
_diffrn_measurement_details
;
List of Runs (angles in degrees, time in seconds):

  # Type    Start    End  Width  t~exp~   \w     \q     \k     \f   Frames
--------------------------------------------------------------------------
  1  \w   -114.00 -19.00   1.00    6.00    --  -42.88 -57.00-120.00   95
  2  \w   -106.00 -79.00   1.00    6.00    --  -42.88 -99.00-180.00   27
  3  \w    -87.00  -2.00   1.00    6.00    --  -42.88 125.00  90.00   85
  4  \w   -121.00 -81.00   1.00    6.00    --  -42.88 -99.00 -30.00   40
  5  \w    -70.00  28.00   1.00    6.00    --  -42.88  57.00  30.00   98
  6  \w     34.00 132.00   1.00   24.00    --  105.68 -45.00 120.00   98
  7  \w     62.00 127.00   1.00   24.00    --  105.68 -61.00-150.00   65
  8  \w     37.00 138.00   1.00   24.00    --  105.68 -77.00   0.00  101
  9  \w    145.00 173.00   1.00   24.00    --  105.68  77.00  60.00   28
 10  \w     74.00 101.00   1.00   24.00    --  105.68  77.00  60.00   27
 11  \w     37.00  63.00   1.00   24.00    --  105.68-125.00  30.00   26
 12  \w     76.00 111.00   1.00   24.00    --  105.68-125.00  30.00   35
 13  \w     38.00 117.00   1.00   24.00    --  105.68-125.00-180.00   79
 14  \w     95.00 138.00   1.00   24.00    --  105.68 125.00-150.00   43
 15  \w    111.00 177.00   1.00   24.00    --  105.68  45.00-180.00   66
 16  \w     62.00 109.00   1.00   24.00    --  105.68 -94.00-150.00   47
 17  \w    105.00 132.00   1.00   24.00    --  105.68 125.00  60.00   27
 18  \w     42.00 174.00   1.00   24.00    --  105.68   0.00 -30.00  132
;
_diffrn_measurement_device 'four-circle diffractometer'
_diffrn_measurement_device_type 'SuperNova, Dual, Cu at home/near, Atlas'
_diffrn_measurement_method '\w scans'
_diffrn_orient_matrix_type 'CrysAlisPro convention (1999,Acta A55,543-557)'
_diffrn_orient_matrix_UB_11 0.0448109000
_diffrn_orient_matrix_UB_12 0.1394976000
_diffrn_orient_matrix_UB_13 0.0149322000
_diffrn_orient_matrix_UB_21 -0.1357209000
_diffrn_orient_matrix_UB_22 0.0109589000
_diffrn_orient_matrix_UB_23 -0.0191934000
_diffrn_orient_matrix_UB_31 0.0093209000
_diffrn_orient_matrix_UB_32 0.0565003000
_diffrn_orient_matrix_UB_33 0.1435859000
_diffrn_radiation_monochromator mirror
_diffrn_radiation_probe x-ray
_diffrn_radiation_type CuK\a
_diffrn_radiation_wavelength 1.54184
_diffrn_reflns_av_R_equivalents 0.0366
_diffrn_reflns_av_unetI/netI 0.0568
_diffrn_reflns_Laue_measured_fraction_full 0.997
_diffrn_reflns_Laue_measured_fraction_max 0.966
_diffrn_reflns_limit_h_max 13
_diffrn_reflns_limit_h_min -13
_diffrn_reflns_limit_k_max 14
_diffrn_reflns_limit_k_min -13
_diffrn_reflns_limit_l_max 14
_diffrn_reflns_limit_l_min -11
_diffrn_reflns_number 9701
_diffrn_reflns_point_group_measured_fraction_full 0.997
_diffrn_reflns_point_group_measured_fraction_max 0.966
_diffrn_reflns_theta_full 67.684
_diffrn_reflns_theta_max 73.608
_diffrn_reflns_theta_min 4.110
_diffrn_source 'micro-focus sealed X-ray tube'
_diffrn_source_type 'SuperNova (Cu) X-ray Source'
_exptl_absorpt_coefficient_mu 18.598
_exptl_absorpt_correction_T_max 0.631
_exptl_absorpt_correction_T_min 0.341
_exptl_absorpt_correction_type gaussian
_exptl_absorpt_process_details
;
CrysAlisPro 1.171.40.20a (Rigaku Oxford Diffraction, 2018).
 Numerical absorption correction based on Gaussian integration over
 a multifaceted crystal model.
 Empirical absorption correction using spherical harmonics
 as implemented in SCALE3 ABSPACK scaling algorithm
;
_exptl_crystal_colour 'clear dark black'
_exptl_crystal_density_diffrn 1.563
_exptl_crystal_description plate
_exptl_crystal_F_000 627
_exptl_crystal_size_max 0.089
_exptl_crystal_size_mid 0.072
_exptl_crystal_size_min 0.036
_refine_diff_density_max 2.020
_refine_diff_density_min -1.642
_refine_diff_density_rms 0.148
_refine_ls_extinction_method none
_refine_ls_goodness_of_fit_ref 1.045
_refine_ls_hydrogen_treatment constr
_refine_ls_matrix_type full
_refine_ls_number_parameters 272
_refine_ls_number_reflns 5277
_refine_ls_number_restraints 140
_refine_ls_restrained_S_all 1.045
_refine_ls_R_factor_all 0.0417
_refine_ls_R_factor_gt 0.0351
_refine_ls_shift/su_max 0.001
_refine_ls_shift/su_mean 0.000
_refine_ls_structure_factor_coef Fsqd
_refine_ls_weighting_details 'w=1/[\s^2^(Fo^2^)+(0.0267P)^2^+3.9713P] where P=(Fo^2^+2Fc^2^)/3'
_refine_ls_weighting_scheme calc
_refine_ls_wR_factor_gt 0.0797
_refine_ls_wR_factor_ref 0.0828
_reflns_Friedel_coverage 0.000
_reflns_number_gt 4709
_reflns_number_total 5277
_reflns_threshold_expression 'I > 2\s(I)'
_cod_data_source_file ja9b12804_si_002.cif
_cod_data_source_block ctp418
_cod_depositor_comments
;
The following automatic conversions were performed:

data item '_exptl_absorpt_correction_type' value 'Gaussian' was
changed to 'gaussian' in accordance with the
/home/data/users/saulius/crontab/automatic-downloads/rss-feeds/ACS/lib/dictionaries/cif_core.dic
dictionary named 'cif_core.dic' version 2.4.2 last updated on
2011-04-26.

Automatic conversion script
Id: cif_fix_values 7556 2019-12-06 15:28:31Z antanas 
;
_cod_original_cell_volume 1355.88(11)
_cod_database_code 4134061
_shelx_shelxl_version_number 2018/3
_audit_contact_author 'Farzaneh Fadaei Tirani'
_chemical_oxdiff_formula 'C32 H88 N O6 Si8 U2'
_shelx_space_group_comment
;
The symmetry employed for this shelxl refinement is uniquely defined
by the following loop, which should always be used as a source of
symmetry information in preference to the above space-group names.
They are only intended as comments.
;
_reflns_odcompleteness_completeness 99.90
_reflns_odcompleteness_iscentric 1
_reflns_odcompleteness_theta 66.97
_olex2_refinement_description
;
1. Fixed Uiso
 At 1.2 times of:
  All C(H,H) groups
 At 1.5 times of:
  All C(H,H,H) groups
2. Restrained distances
 O1-C34A = O1-C31A = O1-C34B = O1-C31B
 1.436 with sigma of 0.02
 C34A-C33A = C32A-C31A = C34B-C33B = C32B-C31B
 1.532 with sigma of 0.02
 C34A-C32A = C33A-C31A = C34B-C32B = C33B-C31B
 2.38 with sigma of 0.04
 C33A-C32A = C33B-C32B
 1.536 with sigma of 0.02
3. Uiso/Uaniso restraints and constraints
O1 \\sim C31A \\sim C31B \\sim C32A \\sim C32B \\sim C33A \\sim C33B \\sim C34A
\\sim C34B: within 2A with sigma of 0.01 and sigma for terminal atoms of 0.02
4. Others
 Sof(C31B)=Sof(H31C)=Sof(H31D)=Sof(C32B)=Sof(H32C)=Sof(H32D)=Sof(C33B)=
 Sof(H33C)=Sof(H33D)=Sof(C34B)=Sof(H34C)=Sof(H34D)=1-FVAR(1)
 Sof(C31A)=Sof(H31A)=Sof(H31B)=Sof(C32A)=Sof(H32A)=Sof(H32B)=Sof(C33A)=
 Sof(H33A)=Sof(H33B)=Sof(C34A)=Sof(H34A)=Sof(H34B)=FVAR(1)
5.a Secondary CH2 refined with riding coordinates:
 C31A(H31A,H31B), C31B(H31C,H31D), C32A(H32A,H32B), C32B(H32C,H32D), C33A(H33A,
 H33B), C33B(H33C,H33D), C34A(H34A,H34B), C34B(H34C,H34D)
5.b Idealised Me refined as rotating group:
 C1(H1A,H1B,H1C), C2(H2A,H2B,H2C), C3(H3A,H3B,H3C), C4(H4A,H4B,H4C), C5(H5A,
 H5B,H5C), C6(H6A,H6B,H6C), C21(H21A,H21B,H21C), C22(H22A,H22B,H22C), C23(H23A,
 H23B,H23C), C24(H24A,H24B,H24C), C25(H25A,H25B,H25C), C26(H26A,H26B,H26C)
;
_olex2_submission_special_instructions 'No special instructions were received'
_oxdiff_exptl_absorpt_empirical_details
;
Empirical correction (ABSPACK) includes:
- Absorption correction using spherical harmonics
- Frame scaling
- Detector area scaling
- B-factor correction
;
_oxdiff_exptl_absorpt_empirical_full_max 1.314
_oxdiff_exptl_absorpt_empirical_full_min 0.706

loop_
_space_group_symop_operation_xyz
'x, y, z'
'-x, -y, -z'

loop_
_atom_site_label
_atom_site_type_symbol
_atom_site_fract_x
_atom_site_fract_y
_atom_site_fract_z
_atom_site_U_iso_or_equiv
_atom_site_adp_type
_atom_site_occupancy
_atom_site_site_symmetry_order
_atom_site_calc_flag
_atom_site_refinement_flags_posn
_atom_site_refinement_flags_adp
_atom_site_refinement_flags_occupancy
_atom_site_disorder_assembly
_atom_site_disorder_group
U1 U 0.38085(2) 0.33352(2) 0.35425(2) 0.02727(7) Uani 1 1 d . . . . .
Si1 Si 0.31029(19) 0.5535(2) 0.22523(18) 0.0364(4) Uani 1 1 d . . . . .
Si2 Si 0.17626(19) 0.2699(2) 0.08746(17) 0.0357(4) Uani 1 1 d . . . . .
Si3 Si 0.13695(17) 0.3085(2) 0.50311(19) 0.0335(4) Uani 1 1 d . . . . .
Si4 Si 0.25770(17) 0.08010(19) 0.42455(18) 0.0324(4) Uani 1 1 d . . . . .
O1 O 0.5339(5) 0.2380(6) 0.2230(6) 0.0502(13) Uani 1 1 d D U . . .
N1 N 0.500000 0.500000 0.500000 0.046(2) Uani 1 2 d S T P . .
N2 N 0.2795(5) 0.3998(5) 0.2157(5) 0.0287(11) Uani 1 1 d . . . . .
N3 N 0.2453(5) 0.2295(5) 0.4357(5) 0.0284(11) Uani 1 1 d . . . . .
C1 C 0.3346(10) 0.6849(9) 0.3909(8) 0.055(2) Uani 1 1 d . . . . .
H1A H 0.255942 0.688062 0.414624 0.082 Uiso 1 1 calc GR . . . .
H1B H 0.372468 0.767913 0.395953 0.082 Uiso 1 1 calc GR . . . .
H1C H 0.387943 0.666239 0.447213 0.082 Uiso 1 1 calc GR . . . .
C2 C 0.4539(11) 0.5852(12) 0.1678(12) 0.079(4) Uani 1 1 d . . . . .
H2A H 0.524825 0.588990 0.224715 0.118 Uiso 1 1 calc GR . . . .
H2B H 0.463613 0.667126 0.164110 0.118 Uiso 1 1 calc GR . . . .
H2C H 0.447065 0.515923 0.084994 0.118 Uiso 1 1 calc GR . . . .
C3 C 0.1824(11) 0.5865(11) 0.1325(11) 0.070(3) Uani 1 1 d . . . . .
H3A H 0.169566 0.527971 0.044144 0.104 Uiso 1 1 calc GR . . . .
H3B H 0.205557 0.675394 0.145607 0.104 Uiso 1 1 calc GR . . . .
H3C H 0.106918 0.573012 0.160470 0.104 Uiso 1 1 calc GR . . . .
C4 C 0.2127(10) 0.2464(11) -0.0690(7) 0.060(3) Uani 1 1 d . . . . .
H4A H 0.211791 0.324412 -0.078253 0.090 Uiso 1 1 calc GR . . . .
H4B H 0.151510 0.173881 -0.136325 0.090 Uiso 1 1 calc GR . . . .
H4C H 0.293526 0.229009 -0.072243 0.090 Uiso 1 1 calc GR . . . .
C5 C 0.0100(7) 0.2781(10) 0.0832(9) 0.053(2) Uani 1 1 d . . . . .
H5A H -0.009391 0.289329 0.162426 0.079 Uiso 1 1 calc GR . . . .
H5B H -0.043084 0.198356 0.016198 0.079 Uiso 1 1 calc GR . . . .
H5C H -0.002594 0.350813 0.068712 0.079 Uiso 1 1 calc GR . . . .
C6 C 0.1850(8) 0.1135(8) 0.0964(7) 0.048(2) Uani 1 1 d . . . . .
H6A H 0.268443 0.103017 0.097778 0.072 Uiso 1 1 calc GR . . . .
H6B H 0.129404 0.040599 0.024026 0.072 Uiso 1 1 calc GR . . . .
H6C H 0.161585 0.117080 0.172031 0.072 Uiso 1 1 calc GR . . . .
C21 C 0.1652(7) 0.4691(7) 0.4986(8) 0.0408(17) Uani 1 1 d . . . . .
H21A H 0.252399 0.511085 0.528076 0.061 Uiso 1 1 calc GR . . . .
H21B H 0.119565 0.523889 0.552066 0.061 Uiso 1 1 calc GR . . . .
H21C H 0.138280 0.455049 0.413466 0.061 Uiso 1 1 calc GR . . . .
C22 C -0.0272(7) 0.2160(9) 0.4146(10) 0.054(2) Uani 1 1 d . . . . .
H22A H -0.035844 0.197925 0.327569 0.081 Uiso 1 1 calc GR . . . .
H22B H -0.083406 0.267802 0.451128 0.081 Uiso 1 1 calc GR . . . .
H22C H -0.046151 0.135080 0.419927 0.081 Uiso 1 1 calc GR . . . .
C23 C 0.1456(9) 0.3453(10) 0.6737(9) 0.056(2) Uani 1 1 d . . . . .
H23A H 0.089988 0.399349 0.707250 0.084 Uiso 1 1 calc GR . . . .
H23B H 0.229026 0.390566 0.721630 0.084 Uiso 1 1 calc GR . . . .
H23C H 0.122152 0.264862 0.679116 0.084 Uiso 1 1 calc GR . . . .
C24 C 0.3817(7) 0.0299(8) 0.3342(8) 0.0440(18) Uani 1 1 d . . . . .
H24A H 0.361694 0.030767 0.254233 0.066 Uiso 1 1 calc GR . . . .
H24B H 0.386021 -0.056708 0.320533 0.066 Uiso 1 1 calc GR . . . .
H24C H 0.460485 0.090177 0.381918 0.066 Uiso 1 1 calc GR . . . .
C25 C 0.1124(8) -0.0542(8) 0.3354(9) 0.0488(19) Uani 1 1 d . . . . .
H25A H 0.048559 -0.037288 0.382382 0.073 Uiso 1 1 calc GR . . . .
H25B H 0.129183 -0.136500 0.323615 0.073 Uiso 1 1 calc GR . . . .
H25C H 0.085287 -0.057580 0.254429 0.073 Uiso 1 1 calc GR . . . .
C26 C 0.3043(9) 0.0782(9) 0.5786(8) 0.049(2) Uani 1 1 d . . . . .
H26A H 0.378616 0.145753 0.627869 0.074 Uiso 1 1 calc GR . . . .
H26B H 0.319550 -0.005473 0.563761 0.074 Uiso 1 1 calc GR . . . .
H26C H 0.238803 0.093196 0.623684 0.074 Uiso 1 1 calc GR . . . .
C31A C 0.6333(14) 0.1801(18) 0.2518(15) 0.053(3) Uani 0.639(13) 1 d D U . A 1
H31A H 0.600656 0.090677 0.236203 0.064 Uiso 0.639(13) 1 calc R . . A 1
H31B H 0.679505 0.231307 0.338766 0.064 Uiso 0.639(13) 1 calc R . . A 1
C31B C 0.617(3) 0.152(3) 0.204(3) 0.053(3) Uani 0.361(13) 1 d D U . A 2
H31C H 0.578156 0.066510 0.195287 0.064 Uiso 0.361(13) 1 calc R . . A 2
H31D H 0.693933 0.190430 0.268206 0.064 Uiso 0.361(13) 1 calc R . . A 2
C32A C 0.7129(16) 0.186(2) 0.1600(17) 0.076(3) Uani 0.639(13) 1 d D U . A 1
H32A H 0.731444 0.101124 0.116357 0.092 Uiso 0.639(13) 1 calc R . . A 1
H32B H 0.790983 0.250207 0.206607 0.092 Uiso 0.639(13) 1 calc R . . A 1
C32B C 0.633(3) 0.150(3) 0.079(2) 0.073(4) Uani 0.361(13) 1 d D U . A 2
H32C H 0.555755 0.104900 0.015509 0.088 Uiso 0.361(13) 1 calc R . . A 2
H32D H 0.697007 0.105542 0.048179 0.088 Uiso 0.361(13) 1 calc R . . A 2
C33A C 0.6462(17) 0.222(2) 0.0604(18) 0.084(3) Uani 0.639(13) 1 d D U . A 1
H33A H 0.699331 0.294007 0.055645 0.100 Uiso 0.639(13) 1 calc R . . A 1
H33B H 0.619746 0.147436 -0.022850 0.100 Uiso 0.639(13) 1 calc R . . A 1
C33B C 0.671(3) 0.296(3) 0.106(3) 0.078(4) Uani 0.361(13) 1 d D U . A 2
H33C H 0.756541 0.338680 0.152782 0.094 Uiso 0.361(13) 1 calc R . . A 2
H33D H 0.656709 0.307492 0.030118 0.094 Uiso 0.361(13) 1 calc R . . A 2
C34A C 0.5389(16) 0.260(2) 0.1139(16) 0.067(3) Uani 0.639(13) 1 d D U . A 1
H34A H 0.545445 0.352487 0.137873 0.080 Uiso 0.639(13) 1 calc R . . A 1
H34B H 0.462751 0.210326 0.050195 0.080 Uiso 0.639(13) 1 calc R . . A 1
C34B C 0.581(3) 0.337(2) 0.184(3) 0.068(4) Uani 0.361(13) 1 d D U . A 2
H34C H 0.619575 0.420023 0.258160 0.081 Uiso 0.361(13) 1 calc R . . A 2
H34D H 0.511878 0.350368 0.136128 0.081 Uiso 0.361(13) 1 calc R . . A 2

loop_
_atom_site_aniso_label
_atom_site_aniso_U_11
_atom_site_aniso_U_22
_atom_site_aniso_U_33
_atom_site_aniso_U_23
_atom_site_aniso_U_13
_atom_site_aniso_U_12
U1 0.02462(11) 0.03076(12) 0.03085(11) 0.01857(9) 0.00533(7) 0.00592(8)
Si1 0.0406(10) 0.0349(10) 0.0387(9) 0.0229(8) 0.0076(8) 0.0054(8)
Si2 0.0384(10) 0.0362(10) 0.0294(8) 0.0158(8) -0.0004(7) 0.0048(8)
Si3 0.0299(9) 0.0354(10) 0.0463(10) 0.0265(8) 0.0131(7) 0.0105(8)
Si4 0.0311(9) 0.0282(9) 0.0427(10) 0.0211(8) 0.0070(7) 0.0068(7)
O1 0.049(3) 0.064(4) 0.061(3) 0.040(3) 0.025(2) 0.027(3)
N1 0.040(5) 0.046(6) 0.067(6) 0.036(5) 0.017(4) 0.016(4)
N2 0.034(3) 0.025(3) 0.031(3) 0.016(2) 0.007(2) 0.009(2)
N3 0.027(3) 0.028(3) 0.036(3) 0.020(2) 0.008(2) 0.003(2)
C1 0.081(7) 0.039(5) 0.050(5) 0.024(4) 0.015(4) 0.019(4)
C2 0.080(8) 0.061(7) 0.095(8) 0.033(6) 0.048(7) 0.001(6)
C3 0.083(7) 0.057(6) 0.080(7) 0.046(6) -0.002(5) 0.019(5)
C4 0.070(6) 0.072(7) 0.031(4) 0.024(4) 0.001(4) 0.008(5)
C5 0.034(4) 0.059(6) 0.063(5) 0.032(5) -0.004(4) 0.003(4)
C6 0.060(5) 0.035(4) 0.037(4) 0.012(3) -0.006(3) 0.003(4)
C21 0.043(4) 0.028(4) 0.064(5) 0.027(3) 0.022(4) 0.016(3)
C22 0.033(4) 0.048(5) 0.092(7) 0.041(5) 0.016(4) 0.012(4)
C23 0.062(6) 0.067(6) 0.057(5) 0.038(5) 0.026(4) 0.023(5)
C24 0.042(4) 0.039(4) 0.063(5) 0.030(4) 0.017(4) 0.017(3)
C25 0.043(4) 0.032(4) 0.063(5) 0.019(4) 0.005(4) 0.001(3)
C26 0.060(5) 0.046(5) 0.060(5) 0.039(4) 0.008(4) 0.020(4)
C31A 0.051(5) 0.069(6) 0.065(5) 0.040(5) 0.033(4) 0.040(4)
C31B 0.057(5) 0.069(6) 0.066(6) 0.051(5) 0.030(5) 0.032(5)
C32A 0.067(5) 0.089(6) 0.080(6) 0.036(5) 0.030(5) 0.033(5)
C32B 0.069(5) 0.083(6) 0.077(6) 0.039(5) 0.032(5) 0.027(5)
C33A 0.076(5) 0.090(6) 0.085(6) 0.035(5) 0.034(5) 0.023(5)
C33B 0.073(6) 0.087(7) 0.080(6) 0.036(6) 0.037(5) 0.023(6)
C34A 0.068(5) 0.083(6) 0.071(5) 0.044(5) 0.035(4) 0.033(5)
C34B 0.065(6) 0.080(7) 0.074(6) 0.041(6) 0.032(5) 0.027(6)

loop_
_atom_type_symbol
_atom_type_description
_atom_type_scat_dispersion_real
_atom_type_scat_dispersion_imag
_atom_type_scat_source
C C 0.0181 0.0091 'International Tables Vol C Tables 4.2.6.8 and 6.1.1.4'
H H 0.0000 0.0000 'International Tables Vol C Tables 4.2.6.8 and 6.1.1.4'
N N 0.0311 0.0180 'International Tables Vol C Tables 4.2.6.8 and 6.1.1.4'
O O 0.0492 0.0322 'International Tables Vol C Tables 4.2.6.8 and 6.1.1.4'
Si Si 0.2541 0.3302 'International Tables Vol C Tables 4.2.6.8 and 6.1.1.4'
U U -4.3638 13.4090 'International Tables Vol C Tables 4.2.6.8 and 6.1.1.4'

loop_
_exptl_crystal_face_index_h
_exptl_crystal_face_index_k
_exptl_crystal_face_index_l
_exptl_crystal_face_perp_dist
2 -1 0 0.0264
-2 1 0 0.0545
-2 1 2 0.0374
0 0 1 0.0216
0 0 -1 0.0148
-1 -2 1 0.0410
1 2 -1 0.0312
1 2 1 0.0282
1 -2 2 0.0309
-5 0 4 0.0384
-3 -3 5 0.0279
0 1 0 0.0286

loop_
_geom_angle_atom_site_label_1
_geom_angle_atom_site_label_2
_geom_angle_atom_site_label_3
_geom_angle
_geom_angle_site_symmetry_3
O1 U1 Si2 90.29(14) .
N1 U1 Si2 134.79(4) .
N1 U1 O1 100.09(15) .
N1 U1 N2 106.75(14) .
N1 U1 N3 109.82(14) .
N2 U1 Si2 28.04(14) .
N2 U1 O1 97.19(18) .
N3 U1 Si2 97.65(14) .
N3 U1 O1 127.0(2) .
N3 U1 N2 113.72(19) .
N2 Si1 C1 112.3(3) .
N2 Si1 C2 110.9(4) .
N2 Si1 C3 114.8(4) .
C1 Si1 C3 104.2(5) .
C2 Si1 C1 107.2(5) .
C2 Si1 C3 106.8(6) .
N2 Si2 U1 39.81(18) .
N2 Si2 C4 113.5(4) .
N2 Si2 C5 113.6(4) .
N2 Si2 C6 109.2(3) .
C4 Si2 U1 127.1(3) .
C5 Si2 U1 123.3(3) .
C5 Si2 C4 109.0(4) .
C5 Si2 C6 105.5(4) .
C6 Si2 U1 69.4(2) .
C6 Si2 C4 105.5(4) .
N3 Si3 C21 107.4(3) .
N3 Si3 C22 112.8(4) .
N3 Si3 C23 114.8(4) .
C21 Si3 C22 107.6(4) .
C21 Si3 C23 106.8(4) .
C22 Si3 C23 107.1(5) .
N3 Si4 C24 107.6(3) .
N3 Si4 C25 114.1(3) .
N3 Si4 C26 114.9(3) .
C25 Si4 C24 106.4(4) .
C26 Si4 C24 106.8(4) .
C26 Si4 C25 106.5(4) .
C31A O1 U1 129.3(6) .
C31B O1 U1 144.1(10) .
C31B O1 C34B 108.5(15) .
C34A O1 U1 116.7(6) .
C34A O1 C31A 113.2(9) .
C34B O1 U1 103.5(9) .
U1 N1 U1 180.000(15) 2_666
Si1 N2 U1 126.5(3) .
Si1 N2 Si2 121.0(3) .
Si2 N2 U1 112.2(3) .
Si3 N3 U1 117.3(3) .
Si4 N3 U1 119.2(3) .
Si4 N3 Si3 123.6(3) .
Si1 C1 H1A 109.5 .
Si1 C1 H1B 109.5 .
Si1 C1 H1C 109.5 .
H1A C1 H1B 109.5 .
H1A C1 H1C 109.5 .
H1B C1 H1C 109.5 .
Si1 C2 H2A 109.5 .
Si1 C2 H2B 109.5 .
Si1 C2 H2C 109.5 .
H2A C2 H2B 109.5 .
H2A C2 H2C 109.5 .
H2B C2 H2C 109.5 .
Si1 C3 H3A 109.5 .
Si1 C3 H3B 109.5 .
Si1 C3 H3C 109.5 .
H3A C3 H3B 109.5 .
H3A C3 H3C 109.5 .
H3B C3 H3C 109.5 .
Si2 C4 H4A 109.5 .
Si2 C4 H4B 109.5 .
Si2 C4 H4C 109.5 .
H4A C4 H4B 109.5 .
H4A C4 H4C 109.5 .
H4B C4 H4C 109.5 .
Si2 C5 H5A 109.5 .
Si2 C5 H5B 109.5 .
Si2 C5 H5C 109.5 .
H5A C5 H5B 109.5 .
H5A C5 H5C 109.5 .
H5B C5 H5C 109.5 .
Si2 C6 H6A 109.5 .
Si2 C6 H6B 109.5 .
Si2 C6 H6C 109.5 .
H6A C6 H6B 109.5 .
H6A C6 H6C 109.5 .
H6B C6 H6C 109.5 .
Si3 C21 H21A 109.5 .
Si3 C21 H21B 109.5 .
Si3 C21 H21C 109.5 .
H21A C21 H21B 109.5 .
H21A C21 H21C 109.5 .
H21B C21 H21C 109.5 .
Si3 C22 H22A 109.5 .
Si3 C22 H22B 109.5 .
Si3 C22 H22C 109.5 .
H22A C22 H22B 109.5 .
H22A C22 H22C 109.5 .
H22B C22 H22C 109.5 .
Si3 C23 H23A 109.5 .
Si3 C23 H23B 109.5 .
Si3 C23 H23C 109.5 .
H23A C23 H23B 109.5 .
H23A C23 H23C 109.5 .
H23B C23 H23C 109.5 .
Si4 C24 H24A 109.5 .
Si4 C24 H24B 109.5 .
Si4 C24 H24C 109.5 .
H24A C24 H24B 109.5 .
H24A C24 H24C 109.5 .
H24B C24 H24C 109.5 .
Si4 C25 H25A 109.5 .
Si4 C25 H25B 109.5 .
Si4 C25 H25C 109.5 .
H25A C25 H25B 109.5 .
H25A C25 H25C 109.5 .
H25B C25 H25C 109.5 .
Si4 C26 H26A 109.5 .
Si4 C26 H26B 109.5 .
Si4 C26 H26C 109.5 .
H26A C26 H26B 109.5 .
H26A C26 H26C 109.5 .
H26B C26 H26C 109.5 .
O1 C31A H31A 111.4 .
O1 C31A H31B 111.4 .
O1 C31A C32A 101.7(10) .
H31A C31A H31B 109.3 .
C32A C31A H31A 111.4 .
C32A C31A H31B 111.4 .
O1 C31B H31C 113.2 .
O1 C31B H31D 113.2 .
O1 C31B C32B 92.8(15) .
H31C C31B H31D 110.5 .
C32B C31B H31C 113.2 .
C32B C31B H31D 113.2 .
C31A C32A H32A 109.3 .
C31A C32A H32B 109.3 .
C31A C32A C33A 111.7(12) .
H32A C32A H32B 107.9 .
C33A C32A H32A 109.3 .
C33A C32A H32B 109.3 .
C31B C32B H32C 110.5 .
C31B C32B H32D 110.5 .
C31B C32B C33B 106.0(18) .
H32C C32B H32D 108.7 .
C33B C32B H32C 110.5 .
C33B C32B H32D 110.5 .
C32A C33A H33A 111.5 .
C32A C33A H33B 111.5 .
H33A C33A H33B 109.3 .
C34A C33A C32A 101.2(12) .
C34A C33A H33A 111.5 .
C34A C33A H33B 111.5 .
C32B C33B H33C 112.8 .
C32B C33B H33D 112.8 .
H33C C33B H33D 110.2 .
C34B C33B C32B 94.8(16) .
C34B C33B H33C 112.8 .
C34B C33B H33D 112.8 .
O1 C34A C33A 111.1(11) .
O1 C34A H34A 109.4 .
O1 C34A H34B 109.4 .
C33A C34A H34A 109.4 .
C33A C34A H34B 109.4 .
H34A C34A H34B 108.0 .
O1 C34B C33B 110.2(16) .
O1 C34B H34C 109.6 .
O1 C34B H34D 109.6 .
C33B C34B H34C 109.6 .
C33B C34B H34D 109.6 .
H34C C34B H34D 108.1 .

loop_
_geom_bond_atom_site_label_1
_geom_bond_atom_site_label_2
_geom_bond_distance
U1 Si2 3.4004(18)
U1 O1 2.544(5)
U1 N1 2.0634(3)
U1 N2 2.351(5)
U1 N3 2.340(5)
Si1 N2 1.713(6)
Si1 C1 1.871(9)
Si1 C2 1.868(10)
Si1 C3 1.889(10)
Si2 N2 1.726(6)
Si2 C4 1.884(8)
Si2 C5 1.873(8)
Si2 C6 1.883(9)
Si3 N3 1.719(6)
Si3 C21 1.866(7)
Si3 C22 1.880(9)
Si3 C23 1.887(9)
Si4 N3 1.715(6)
Si4 C24 1.884(8)
Si4 C25 1.876(8)
Si4 C26 1.863(8)
O1 C31A 1.468(13)
O1 C31B 1.446(17)
O1 C34A 1.442(13)
O1 C34B 1.465(17)
C1 H1A 0.9600
C1 H1B 0.9600
C1 H1C 0.9600
C2 H2A 0.9600
C2 H2B 0.9600
C2 H2C 0.9600
C3 H3A 0.9600
C3 H3B 0.9600
C3 H3C 0.9600
C4 H4A 0.9600
C4 H4B 0.9600
C4 H4C 0.9600
C5 H5A 0.9600
C5 H5B 0.9600
C5 H5C 0.9600
C6 H6A 0.9600
C6 H6B 0.9600
C6 H6C 0.9600
C21 H21A 0.9600
C21 H21B 0.9600
C21 H21C 0.9600
C22 H22A 0.9600
C22 H22B 0.9600
C22 H22C 0.9600
C23 H23A 0.9600
C23 H23B 0.9600
C23 H23C 0.9600
C24 H24A 0.9600
C24 H24B 0.9600
C24 H24C 0.9600
C25 H25A 0.9600
C25 H25B 0.9600
C25 H25C 0.9600
C26 H26A 0.9600
C26 H26B 0.9600
C26 H26C 0.9600
C31A H31A 0.9700
C31A H31B 0.9700
C31A C32A 1.514(15)
C31B H31C 0.9700
C31B H31D 0.9700
C31B C32B 1.525(18)
C32A H32A 0.9700
C32A H32B 0.9700
C32A C33A 1.569(16)
C32B H32C 0.9700
C32B H32D 0.9700
C32B C33B 1.559(19)
C33A H33A 0.9700
C33A H33B 0.9700
C33A C34A 1.477(15)
C33B H33C 0.9700
C33B H33D 0.9700
C33B C34B 1.467(18)
C34A H34A 0.9700
C34A H34B 0.9700
C34B H34C 0.9700
C34B H34D 0.9700

loop_
_geom_torsion_atom_site_label_1
_geom_torsion_atom_site_label_2
_geom_torsion_atom_site_label_3
_geom_torsion_atom_site_label_4
_geom_torsion
U1 Si2 N2 Si1 174.1(5)
U1 O1 C31A C32A -162.0(10)
U1 O1 C31B C32B 167.5(15)
U1 O1 C34A C33A 169.5(13)
U1 O1 C34B C33B -180(2)
O1 C31A C32A C33A -11(2)
O1 C31B C32B C33B 52(3)
C1 Si1 N2 U1 -43.0(5)
C1 Si1 N2 Si2 143.9(5)
C2 Si1 N2 U1 77.0(6)
C2 Si1 N2 Si2 -96.2(6)
C3 Si1 N2 U1 -161.7(5)
C3 Si1 N2 Si2 25.1(6)
C4 Si2 N2 U1 -120.4(4)
C4 Si2 N2 Si1 53.7(5)
C5 Si2 N2 U1 114.4(4)
C5 Si2 N2 Si1 -71.6(5)
C6 Si2 N2 U1 -3.0(4)
C6 Si2 N2 Si1 171.1(4)
C21 Si3 N3 U1 -2.8(4)
C21 Si3 N3 Si4 177.7(4)
C22 Si3 N3 U1 115.5(4)
C22 Si3 N3 Si4 -64.0(5)
C23 Si3 N3 U1 -121.4(4)
C23 Si3 N3 Si4 59.1(5)
C24 Si4 N3 U1 -3.3(4)
C24 Si4 N3 Si3 176.2(4)
C25 Si4 N3 U1 -121.1(4)
C25 Si4 N3 Si3 58.4(5)
C26 Si4 N3 U1 115.5(4)
C26 Si4 N3 Si3 -65.0(5)
C31A O1 C34A C33A -1(2)
C31A C32A C33A C34A 10(2)
C31B O1 C34B C33B 17(3)
C31B C32B C33B C34B -43(3)
C32A C33A C34A O1 -5(2)
C32B C33B C34B O1 16(3)
C34A O1 C31A C32A 7.6(18)
C34B O1 C31B C32B -40(3)

loop_
_exptl_oxdiff_crystal_face_indexfrac_h
_exptl_oxdiff_crystal_face_indexfrac_k
_exptl_oxdiff_crystal_face_indexfrac_l
_exptl_oxdiff_crystal_face_x
_exptl_oxdiff_crystal_face_y
_exptl_oxdiff_crystal_face_z
2.0026 -0.9996 -0.0003 -0.0497 -0.2827 -0.0379
-2.0026 0.9996 0.0003 0.0497 0.2827 0.0379
-2.0014 0.9978 1.9976 0.0793 0.2442 0.3245
0.0006 -0.0009 0.9986 0.0148 -0.0193 0.1433
-0.0006 0.0009 -0.9986 -0.0148 0.0193 -0.1433
-1.0037 -1.9996 1.0023 -0.3089 0.0951 0.0216
1.0037 1.9996 -1.0023 0.3089 -0.0951 -0.0216
1.0048 1.9978 0.9950 0.3386 -0.1336 0.2651
1.0007 -2.0006 1.9992 -0.2044 -0.1961 0.1833
-5.0071 -0.0031 3.9988 -0.1651 0.6028 0.5273
-3.0062 -3.0023 4.9999 -0.4789 0.2791 0.5203
0.0012 0.9994 -0.0014 0.1394 0.0108 0.0563
